data_7104758
loop_
_publ_author_name
'Shukla, Ruchi'
'Lindeman, Sergey V'
'Rathore, Rajendra'

_publ_section_title
;
 Terphenyl crowns: a new family of receptors containing ethereal
 canopies that direct potassium cation onto benzenoid platforms for
 cation-pi interactions.
;
_journal_issue 37
_journal_name_full 'Chemical communications (Cambridge, England)'
_journal_page_first 5600
_journal_page_last 5602
_journal_paper_doi 10.1039/b912796h
_journal_volume 34
_journal_year 2009
_chemical_formula_sum 'C56 H59 B K N O6'
_chemical_formula_weight 891.95
_chemical_name_systematic
;
?
;
_space_group_IT_number 2
_symmetry_cell_setting triclinic
_symmetry_space_group_name_Hall '-P 1'
_symmetry_space_group_name_H-M 'P -1'
_atom_sites_solution_hydrogens difmap
_atom_sites_solution_primary direct
_atom_sites_solution_secondary difmap
_audit_creation_method SHELXL-97
_cell_angle_alpha 77.8290(10)
_cell_angle_beta 89.3530(10)
_cell_angle_gamma 77.0660(10)
_cell_formula_units_Z 2
_cell_length_a 10.7324(2)
_cell_length_b 13.8365(3)
_cell_length_c 17.2011(4)
_cell_measurement_reflns_used 7569
_cell_measurement_temperature 100(2)
_cell_measurement_theta_max 61
_cell_measurement_theta_min 3
_cell_volume 2431.85(9)
_computing_cell_refinement 'SAINT v7.23A (Bruker, 2005)'
_computing_data_collection 'APEX2 v2.0-2 (Bruker, 2005)'
_computing_data_reduction 'SADABS-2004/1 (Bruker, 2005)'
_computing_molecular_graphics 'XP v5.1 (Bruker, 1998)'
_computing_publication_material 'XCIF v6.12 (Bruker, 2001)'
_computing_structure_refinement 'SHELXL-97 v.97-2 (Sheldrick, 1993-1997)'
_computing_structure_solution 'XS/SHELXTL v6.12 (Bruker, 2001)'
_diffrn_ambient_temperature 100(2)
_diffrn_measured_fraction_theta_full 0.950
_diffrn_measured_fraction_theta_max 0.950
_diffrn_measurement_device_type 'Bruker APEX2 CCD detector'
_diffrn_measurement_method '\w scans'
_diffrn_radiation_monochromator graphite
_diffrn_radiation_source 'fine-focus sealed tube'
_diffrn_radiation_type CuK\a
_diffrn_radiation_wavelength 1.54178
_diffrn_reflns_av_R_equivalents 0.0141
_diffrn_reflns_av_sigmaI/netI 0.0117
_diffrn_reflns_limit_h_max 12
_diffrn_reflns_limit_h_min -12
_diffrn_reflns_limit_k_max 15
_diffrn_reflns_limit_k_min -15
_diffrn_reflns_limit_l_max 19
_diffrn_reflns_limit_l_min 0
_diffrn_reflns_number 20552
_diffrn_reflns_theta_full 66.58
_diffrn_reflns_theta_max 61.58
_diffrn_reflns_theta_min 2.63
_exptl_absorpt_coefficient_mu 1.358
_exptl_absorpt_correction_T_max 0.8762
_exptl_absorpt_correction_T_min 0.5801
_exptl_absorpt_correction_type numerical
_exptl_absorpt_process_details
;
Numerical (based on real shape of the crystal) absorption
correction followed by:
SADABS. Program for empirical absorption correction of
area-detector data. University of Goetingen. Germany.
Sheldrick, G. M. 1996
;
_exptl_crystal_colour colorless
_exptl_crystal_density_diffrn 1.218
_exptl_crystal_density_method 'not measured'
_exptl_crystal_description prism
_exptl_crystal_F_000 948
_exptl_crystal_size_max 0.45
_exptl_crystal_size_mid 0.23
_exptl_crystal_size_min 0.10
_refine_diff_density_max 0.333
_refine_diff_density_min -0.336
_refine_diff_density_rms 0.032
_refine_ls_extinction_method none
_refine_ls_goodness_of_fit_ref 1.016
_refine_ls_hydrogen_treatment mixed
_refine_ls_matrix_type full
_refine_ls_number_parameters 843
_refine_ls_number_reflns 7178
_refine_ls_number_restraints 14
_refine_ls_restrained_S_all 1.029
_refine_ls_R_factor_all 0.0319
_refine_ls_R_factor_gt 0.0313
_refine_ls_shift/su_max 0.002
_refine_ls_shift/su_mean 0.000
_refine_ls_structure_factor_coef Fsqd
_refine_ls_weighting_details 'calc w=1/[\s^2^(Fo^2^)+(0.0535P)^2^+0.8612P] where P=(Fo^2^+2Fc^2^)/3'
_refine_ls_weighting_scheme calc
_refine_ls_wR_factor_gt 0.0864
_refine_ls_wR_factor_ref 0.0869
_reflns_number_gt 6978
_reflns_number_total 7178
_reflns_threshold_expression >2sigma(I)
_cod_data_source_file b912796h.txt
_cod_data_source_block raj3ya
_cod_database_code 7104758

loop_
_symmetry_equiv_pos_as_xyz
'x, y, z'
'-x, -y, -z'

loop_
_atom_site_label
_atom_site_type_symbol
_atom_site_fract_x
_atom_site_fract_y
_atom_site_fract_z
_atom_site_U_iso_or_equiv
_atom_site_adp_type
_atom_site_occupancy
_atom_site_symmetry_multiplicity
_atom_site_calc_flag
_atom_site_refinement_flags
_atom_site_disorder_assembly
_atom_site_disorder_group
K1 K 0.35062(3) 0.11272(2) 0.760313(17) 0.02513(10) Uani 0.883(3) 1 d PD A 1
O1Q O 0.32008(13) 0.23953(9) 0.86229(7) 0.0470(3) Uani 1 1 d D . .
C1Q C 0.22739(18) 0.33348(15) 0.85510(14) 0.0477(5) Uani 1 1 d D A .
C2Q C 0.27897(16) 0.39502(14) 0.90575(13) 0.0432(4) Uani 1 1 d D . .
C3Q C 0.42108(16) 0.34704(13) 0.91298(11) 0.0364(4) Uani 1 1 d D A .
C4Q C 0.4227(2) 0.23818(14) 0.91640(12) 0.0493(5) Uani 1 1 d D A .
H1QA H 0.2228(19) 0.3649(16) 0.7957(14) 0.056(6) Uiso 1 1 d . . .
H1QB H 0.146(2) 0.3186(16) 0.8739(13) 0.061(6) Uiso 1 1 d . . .
H2QA H 0.2565(19) 0.4669(17) 0.8835(12) 0.052(5) Uiso 1 1 d . . .
H2QB H 0.239(2) 0.3864(17) 0.9636(14) 0.070(7) Uiso 1 1 d . . .
H3QA H 0.4617(19) 0.3752(15) 0.8644(12) 0.048(5) Uiso 1 1 d . . .
H3QB H 0.4650(17) 0.3542(13) 0.9606(12) 0.041(5) Uiso 1 1 d . . .
H4QA H 0.504(2) 0.1990(18) 0.8981(13) 0.066(6) Uiso 1 1 d . . .
H4QB H 0.402(2) 0.2039(17) 0.9698(14) 0.061(6) Uiso 1 1 d . . .
K1A K 0.35062(3) 0.11272(2) 0.760313(17) 0.02513(10) Uani 0.117(3) 1 d PD A 2
O1QA O 0.3551(17) -0.0057(18) 0.6587(16) 0.020(5) Uiso 0.117(3) 1 d PD A 2
C1QA C 0.4730(14) -0.0756(11) 0.6547(10) 0.050(5) Uiso 0.117(3) 1 d PD A 2
H1Q1 H 0.5046 -0.1141 0.7087 0.060 Uiso 0.117(3) 1 calc PR A 2
H1Q2 H 0.5382 -0.0391 0.6305 0.060 Uiso 0.117(3) 1 calc PR A 2
C2QA C 0.4490(13) -0.1443(12) 0.6059(10) 0.052(5) Uiso 0.117(3) 1 d PD A 2
H2Q1 H 0.5035 -0.2133 0.6238 0.062 Uiso 0.117(3) 1 calc PR A 2
H2Q2 H 0.4629 -0.1187 0.5490 0.062 Uiso 0.117(3) 1 calc PR A 2
C3QA C 0.3084(13) -0.1427(10) 0.6206(10) 0.046(4) Uiso 0.117(3) 1 d PD A 2
H3Q1 H 0.2678 -0.1633 0.5772 0.055 Uiso 0.117(3) 1 calc PR A 2
H3Q2 H 0.2975 -0.1875 0.6720 0.055 Uiso 0.117(3) 1 calc PR A 2
C4QA C 0.2553(12) -0.0328(9) 0.6216(9) 0.038(4) Uiso 0.117(3) 1 d PD A 2
H4Q1 H 0.2356 0.0085 0.5669 0.046 Uiso 0.117(3) 1 calc PR A 2
H4Q2 H 0.1767 -0.0243 0.6525 0.046 Uiso 0.117(3) 1 calc PR A 2
N1S N 0.3657(4) -0.0206(4) 0.6575(3) 0.0543(13) Uani 0.883(3) 1 d P A 1
C1S C 0.38233(17) -0.10357(15) 0.65346(11) 0.0339(5) Uani 0.883(3) 1 d P A 1
C2S C 0.4010(2) -0.20898(16) 0.65075(15) 0.0430(6) Uani 0.883(3) 1 d P A 1
H2SA H 0.320(3) -0.223(2) 0.6420(17) 0.076(8) Uiso 0.883(3) 1 d P A 1
H2SB H 0.458(3) -0.224(2) 0.6095(18) 0.076(8) Uiso 0.883(3) 1 d P A 1
H2SC H 0.438(3) -0.254(2) 0.704(2) 0.095(10) Uiso 0.883(3) 1 d P A 1
O1 O 0.53552(9) -0.10153(7) 0.86005(6) 0.0264(2) Uani 1 1 d . . .
O2 O 0.60989(9) 0.09142(8) 0.81028(6) 0.0288(2) Uani 1 1 d . . .
O3 O 0.52200(9) 0.18960(8) 0.65575(6) 0.0302(2) Uani 1 1 d . . .
O4 O 0.25652(9) 0.25225(8) 0.62030(6) 0.0273(2) Uani 1 1 d . . .
O5 O 0.06005(9) 0.21719(7) 0.72739(6) 0.0275(2) Uani 1 1 d . . .
C1 C 0.66641(14) -0.09298(12) 0.85713(10) 0.0299(3) Uani 1 1 d . A .
C2 C 0.66920(15) 0.00919(12) 0.87242(9) 0.0290(3) Uani 1 1 d . A .
C3 C 0.69546(16) 0.11552(16) 0.74886(11) 0.0433(5) Uani 1 1 d . A .
C4 C 0.62866(18) 0.21041(16) 0.69180(12) 0.0462(5) Uani 1 1 d . A .
C5 C 0.46689(15) 0.26651(13) 0.58876(10) 0.0319(4) Uani 1 1 d . A .
C6 C 0.34904(14) 0.24115(12) 0.56060(9) 0.0284(3) Uani 1 1 d . A .
C7 C 0.13511(14) 0.24054(13) 0.59586(9) 0.0313(3) Uani 1 1 d . A .
C8 C 0.03696(15) 0.28268(13) 0.64967(10) 0.0335(4) Uani 1 1 d . A .
C11 C 0.28091(13) -0.11109(10) 0.86931(8) 0.0230(3) Uani 1 1 d . . .
C12 C 0.18095(13) -0.08371(11) 0.81204(9) 0.0249(3) Uani 1 1 d . A .
C13 C 0.08624(13) 0.00365(11) 0.80802(9) 0.0251(3) Uani 1 1 d . . .
C14 C 0.08689(12) 0.06617(10) 0.86183(8) 0.0218(3) Uani 1 1 d . A .
C15 C 0.18431(13) 0.03720(11) 0.92086(8) 0.0241(3) Uani 1 1 d . . .
C16 C 0.28015(13) -0.04982(11) 0.92412(8) 0.0242(3) Uani 1 1 d . A .
C21 C 0.38437(14) -0.20306(11) 0.87031(8) 0.0247(3) Uani 1 1 d . A .
C22 C 0.35591(16) -0.29677(12) 0.87390(10) 0.0339(4) Uani 1 1 d . . .
C23 C 0.45206(18) -0.38289(13) 0.87374(11) 0.0422(4) Uani 1 1 d . A .
C24 C 0.57782(17) -0.37465(12) 0.86836(10) 0.0375(4) Uani 1 1 d . . .
C25 C 0.60937(15) -0.28222(11) 0.86332(9) 0.0296(3) Uani 1 1 d . A .
C26 C 0.51319(14) -0.19660(11) 0.86485(8) 0.0247(3) Uani 1 1 d . A .
C31 C -0.01226(13) 0.16215(10) 0.85498(8) 0.0228(3) Uani 1 1 d . . .
C32 C -0.09342(14) 0.17935(12) 0.91680(9) 0.0274(3) Uani 1 1 d . A .
C33 C -0.18876(15) 0.26786(12) 0.90875(10) 0.0337(4) Uani 1 1 d . . .
C34 C -0.20217(15) 0.34014(12) 0.83868(10) 0.0338(4) Uani 1 1 d . A .
C35 C -0.12128(14) 0.32617(12) 0.77645(10) 0.0300(3) Uani 1 1 d . . .
C36 C -0.02632(13) 0.23736(11) 0.78462(9) 0.0243(3) Uani 1 1 d . A .
H1A H 0.7004(15) -0.1032(12) 0.8038(10) 0.030(4) Uiso 1 1 d . . .
H1B H 0.7178(16) -0.1448(13) 0.8990(10) 0.028(4) Uiso 1 1 d . . .
H2A H 0.6195(15) 0.0185(12) 0.9224(10) 0.027(4) Uiso 1 1 d . . .
H2B H 0.7601(16) 0.0132(12) 0.8819(9) 0.028(4) Uiso 1 1 d . . .
H3A H 0.769(2) 0.1290(15) 0.7727(12) 0.054(6) Uiso 1 1 d . . .
H3B H 0.722(2) 0.0580(17) 0.7202(13) 0.056(6) Uiso 1 1 d . . .
H4A H 0.688(2) 0.2314(16) 0.6508(13) 0.059(6) Uiso 1 1 d . . .
H4B H 0.598(2) 0.2667(17) 0.7214(13) 0.054(6) Uiso 1 1 d . . .
H5A H 0.4466(17) 0.3321(15) 0.6031(10) 0.038(5) Uiso 1 1 d . . .
H5B H 0.5300(17) 0.2693(13) 0.5454(11) 0.039(5) Uiso 1 1 d . . .
H6A H 0.3683(15) 0.1714(13) 0.5524(9) 0.028(4) Uiso 1 1 d . . .
H6B H 0.3164(16) 0.2888(13) 0.5087(11) 0.033(4) Uiso 1 1 d . . .
H7A H 0.1133(15) 0.2786(13) 0.5401(11) 0.032(4) Uiso 1 1 d . . .
H7B H 0.1375(16) 0.1685(14) 0.5979(10) 0.032(4) Uiso 1 1 d . . .
H8A H 0.0459(16) 0.3507(14) 0.6545(10) 0.036(4) Uiso 1 1 d . . .
H8B H -0.0503(18) 0.2832(13) 0.6293(10) 0.037(4) Uiso 1 1 d . . .
H12 H 0.1785(14) -0.1249(12) 0.7734(10) 0.025(4) Uiso 1 1 d . . .
H13 H 0.0191(16) 0.0213(13) 0.7671(10) 0.033(4) Uiso 1 1 d . . .
H15 H 0.1861(14) 0.0827(11) 0.9581(9) 0.022(4) Uiso 1 1 d . . .
H16 H 0.3470(15) -0.0695(12) 0.9647(10) 0.025(4) Uiso 1 1 d . . .
H22 H 0.2697(17) -0.3024(12) 0.8767(10) 0.033(4) Uiso 1 1 d . . .
H23 H 0.4297(19) -0.4474(16) 0.8798(12) 0.052(5) Uiso 1 1 d . . .
H24 H 0.6447(19) -0.4336(15) 0.8696(11) 0.046(5) Uiso 1 1 d . . .
H25 H 0.6961(18) -0.2784(12) 0.8578(10) 0.033(4) Uiso 1 1 d . . .
H32 H -0.0850(15) 0.1283(13) 0.9651(10) 0.028(4) Uiso 1 1 d . . .
H33 H -0.2428(17) 0.2774(13) 0.9495(11) 0.038(5) Uiso 1 1 d . . .
H34 H -0.2648(17) 0.4016(14) 0.8320(10) 0.035(4) Uiso 1 1 d . . .
H35 H -0.1289(16) 0.3774(14) 0.7296(11) 0.035(4) Uiso 1 1 d . . .
B1 B 0.05360(15) 0.29206(12) 0.32741(9) 0.0222(3) Uani 1 1 d . . .
C11A C -0.09279(13) 0.32946(10) 0.35677(8) 0.0221(3) Uani 1 1 d . . .
C12A C -0.18648(14) 0.40487(11) 0.30913(9) 0.0276(3) Uani 1 1 d . . .
C13A C -0.30423(14) 0.44621(12) 0.33753(10) 0.0332(4) Uani 1 1 d . . .
C14A C -0.33346(14) 0.41247(12) 0.41580(10) 0.0307(3) Uani 1 1 d . . .
C15A C -0.24384(14) 0.33656(11) 0.46459(9) 0.0269(3) Uani 1 1 d . . .
C16A C -0.12711(13) 0.29601(11) 0.43516(9) 0.0238(3) Uani 1 1 d . . .
C21A C 0.11277(14) 0.17164(10) 0.36912(8) 0.0243(3) Uani 1 1 d . . .
C22A C 0.03625(16) 0.10010(11) 0.38014(9) 0.0300(3) Uani 1 1 d . . .
C23A C 0.08334(18) -0.00247(12) 0.41349(10) 0.0384(4) Uani 1 1 d . . .
C24A C 0.2109(2) -0.03774(13) 0.43767(12) 0.0492(5) Uani 1 1 d . . .
C25A C 0.2909(2) 0.02957(14) 0.42658(13) 0.0537(5) Uani 1 1 d . . .
C26A C 0.24157(17) 0.13178(12) 0.39314(10) 0.0371(4) Uani 1 1 d . . .
C31A C 0.14051(12) 0.36563(10) 0.35328(8) 0.0206(3) Uani 1 1 d . . .
C32A C 0.10293(13) 0.42782(10) 0.40801(8) 0.0213(3) Uani 1 1 d . . .
C33A C 0.17992(13) 0.48641(10) 0.43095(9) 0.0243(3) Uani 1 1 d . . .
C34A C 0.29807(14) 0.48741(11) 0.39796(9) 0.0257(3) Uani 1 1 d . . .
C35A C 0.33810(14) 0.42868(11) 0.34218(9) 0.0265(3) Uani 1 1 d . . .
C36A C 0.26084(13) 0.36936(11) 0.32111(9) 0.0238(3) Uani 1 1 d . . .
C41A C 0.05054(12) 0.30645(10) 0.22984(8) 0.0216(3) Uani 1 1 d . . .
C42A C 0.05323(13) 0.39980(11) 0.17869(9) 0.0254(3) Uani 1 1 d . . .
C43A C 0.04260(14) 0.41458(12) 0.09649(9) 0.0293(3) Uani 1 1 d . . .
C44A C 0.02631(14) 0.33645(12) 0.06124(9) 0.0291(3) Uani 1 1 d . . .
C45A C 0.02344(13) 0.24340(12) 0.10971(9) 0.0263(3) Uani 1 1 d . . .
C46A C 0.03675(12) 0.22921(11) 0.19183(8) 0.0222(3) Uani 1 1 d . . .
H12A H -0.1701(15) 0.4305(12) 0.2538(10) 0.026(4) Uiso 1 1 d . . .
H13A H -0.3643(17) 0.4978(14) 0.3032(11) 0.039(5) Uiso 1 1 d . . .
H14A H -0.4153(18) 0.4412(13) 0.4372(10) 0.038(5) Uiso 1 1 d . . .
H15A H -0.2614(15) 0.3108(12) 0.5203(11) 0.030(4) Uiso 1 1 d . . .
H16A H -0.0664(15) 0.2424(12) 0.4713(9) 0.023(4) Uiso 1 1 d . . .
H22A H -0.0533(16) 0.1240(12) 0.3646(9) 0.025(4) Uiso 1 1 d . . .
H23A H 0.0239(18) -0.0463(14) 0.4201(11) 0.043(5) Uiso 1 1 d . . .
H24A H 0.243(2) -0.1099(17) 0.4629(13) 0.060(6) Uiso 1 1 d . . .
H25A H 0.384(2) 0.0057(16) 0.4438(13) 0.062(6) Uiso 1 1 d . . .
H26A H 0.3000(17) 0.1765(14) 0.3872(10) 0.039(5) Uiso 1 1 d . . .
H32A H 0.0209(16) 0.4299(11) 0.4308(9) 0.025(4) Uiso 1 1 d . . .
H33A H 0.1517(15) 0.5277(12) 0.4706(10) 0.028(4) Uiso 1 1 d . . .
H34A H 0.3510(15) 0.5278(12) 0.4127(9) 0.026(4) Uiso 1 1 d . . .
H35A H 0.4190(16) 0.4283(12) 0.3177(9) 0.027(4) Uiso 1 1 d . . .
H36A H 0.2904(15) 0.3296(12) 0.2841(10) 0.027(4) Uiso 1 1 d . . .
H42A H 0.0644(15) 0.4564(13) 0.2012(9) 0.028(4) Uiso 1 1 d . . .
H43A H 0.0471(16) 0.4783(14) 0.0644(11) 0.035(4) Uiso 1 1 d . . .
H44A H 0.0174(15) 0.3473(12) 0.0032(11) 0.032(4) Uiso 1 1 d . . .
H45A H 0.0099(15) 0.1898(13) 0.0856(9) 0.027(4) Uiso 1 1 d . . .
H46A H 0.0360(14) 0.1635(13) 0.2238(10) 0.025(4) Uiso 1 1 d . . .

loop_
_atom_site_aniso_label
_atom_site_aniso_U_11
_atom_site_aniso_U_22
_atom_site_aniso_U_33
_atom_site_aniso_U_23
_atom_site_aniso_U_13
_atom_site_aniso_U_12
K1 0.02412(17) 0.02797(18) 0.02364(18) -0.00306(13) 0.00105(12) -0.00894(13)
O1Q 0.0685(8) 0.0319(6) 0.0440(7) -0.0131(5) 0.0011(6) -0.0137(6)
C1Q 0.0384(10) 0.0451(11) 0.0660(14) -0.0222(10) 0.0040(9) -0.0133(8)
C2Q 0.0327(9) 0.0350(10) 0.0659(13) -0.0186(9) 0.0012(8) -0.0085(7)
C3Q 0.0340(9) 0.0372(9) 0.0371(10) -0.0088(8) 0.0019(7) -0.0053(7)
C4Q 0.0749(14) 0.0336(9) 0.0337(11) -0.0073(8) -0.0091(9) -0.0001(9)
K1A 0.02412(17) 0.02797(18) 0.02364(18) -0.00306(13) 0.00105(12) -0.00894(13)
N1S 0.080(2) 0.038(2) 0.0519(16) -0.0163(15) 0.0178(13) -0.0227(15)
C1S 0.0346(10) 0.0412(12) 0.0306(10) -0.0120(8) 0.0049(7) -0.0147(8)
C2S 0.0382(12) 0.0393(12) 0.0561(15) -0.0233(10) -0.0014(10) -0.0057(9)
O1 0.0199(5) 0.0230(5) 0.0366(6) -0.0074(4) 0.0019(4) -0.0045(4)
O2 0.0255(5) 0.0331(6) 0.0273(6) -0.0003(4) -0.0025(4) -0.0112(4)
O3 0.0238(5) 0.0361(6) 0.0288(6) 0.0036(4) -0.0036(4) -0.0126(4)
O4 0.0215(5) 0.0343(6) 0.0244(5) -0.0011(4) 0.0010(4) -0.0075(4)
O5 0.0224(5) 0.0279(5) 0.0256(6) 0.0036(4) 0.0021(4) -0.0008(4)
C1 0.0192(7) 0.0340(8) 0.0356(9) -0.0064(7) -0.0005(6) -0.0052(6)
C2 0.0259(8) 0.0339(8) 0.0267(8) -0.0029(6) -0.0044(6) -0.0088(6)
C3 0.0238(8) 0.0691(13) 0.0339(10) 0.0077(9) -0.0038(7) -0.0217(8)
C4 0.0367(10) 0.0627(13) 0.0391(11) 0.0120(9) -0.0080(8) -0.0324(9)
C5 0.0277(8) 0.0354(9) 0.0287(9) 0.0056(7) 0.0018(6) -0.0107(7)
C6 0.0256(8) 0.0332(9) 0.0229(8) 0.0009(7) 0.0018(6) -0.0058(6)
C7 0.0236(8) 0.0413(10) 0.0252(9) 0.0045(7) -0.0034(6) -0.0097(7)
C8 0.0235(8) 0.0356(9) 0.0320(9) 0.0094(7) -0.0024(6) -0.0027(7)
C11 0.0226(7) 0.0224(7) 0.0246(8) -0.0025(6) 0.0059(6) -0.0088(6)
C12 0.0244(7) 0.0250(7) 0.0297(8) -0.0088(6) 0.0033(6) -0.0118(6)
C13 0.0206(7) 0.0267(7) 0.0291(8) -0.0045(6) -0.0012(6) -0.0093(6)
C14 0.0197(7) 0.0231(7) 0.0231(7) -0.0016(6) 0.0040(5) -0.0094(6)
C15 0.0256(7) 0.0257(7) 0.0212(8) -0.0050(6) 0.0032(6) -0.0063(6)
C16 0.0237(7) 0.0262(7) 0.0209(8) -0.0020(6) -0.0001(6) -0.0045(6)
C21 0.0270(8) 0.0243(7) 0.0223(8) -0.0044(6) 0.0031(6) -0.0054(6)
C22 0.0333(9) 0.0287(8) 0.0425(10) -0.0101(7) 0.0077(7) -0.0106(7)
C23 0.0483(11) 0.0244(8) 0.0572(12) -0.0140(8) 0.0112(8) -0.0104(8)
C24 0.0402(10) 0.0246(8) 0.0446(10) -0.0105(7) 0.0083(7) 0.0015(7)
C25 0.0277(8) 0.0295(8) 0.0303(9) -0.0089(6) 0.0040(6) -0.0014(6)
C26 0.0280(8) 0.0241(7) 0.0215(8) -0.0051(6) 0.0015(6) -0.0049(6)
C31 0.0181(7) 0.0245(7) 0.0274(8) -0.0056(6) -0.0006(5) -0.0081(6)
C32 0.0249(8) 0.0310(8) 0.0280(9) -0.0073(7) 0.0012(6) -0.0091(6)
C33 0.0264(8) 0.0391(9) 0.0379(10) -0.0168(8) 0.0065(7) -0.0045(7)
C34 0.0252(8) 0.0290(8) 0.0461(10) -0.0129(7) 0.0006(7) 0.0004(7)
C35 0.0241(8) 0.0257(8) 0.0379(9) -0.0031(7) -0.0035(6) -0.0040(6)
C36 0.0177(7) 0.0269(7) 0.0288(8) -0.0052(6) 0.0004(6) -0.0070(6)
B1 0.0211(8) 0.0228(8) 0.0222(9) -0.0042(6) 0.0013(6) -0.0042(6)
C11A 0.0226(7) 0.0216(7) 0.0253(8) -0.0074(6) 0.0004(6) -0.0092(6)
C12A 0.0238(8) 0.0307(8) 0.0277(9) -0.0046(6) 0.0018(6) -0.0066(6)
C13A 0.0222(8) 0.0358(9) 0.0386(10) -0.0059(7) -0.0025(7) -0.0023(7)
C14A 0.0199(7) 0.0376(9) 0.0394(9) -0.0163(7) 0.0054(6) -0.0090(6)
C15A 0.0267(8) 0.0320(8) 0.0286(9) -0.0123(7) 0.0061(6) -0.0148(6)
C16A 0.0233(7) 0.0250(7) 0.0257(8) -0.0067(6) 0.0014(6) -0.0094(6)
C21A 0.0313(8) 0.0247(7) 0.0170(7) -0.0060(6) 0.0027(6) -0.0049(6)
C22A 0.0355(9) 0.0262(8) 0.0280(8) -0.0054(6) 0.0068(6) -0.0073(7)
C23A 0.0560(11) 0.0251(8) 0.0359(10) -0.0070(7) 0.0145(8) -0.0132(8)
C24A 0.0639(13) 0.0223(9) 0.0529(12) 0.0008(8) -0.0058(9) -0.0001(8)
C25A 0.0499(12) 0.0314(10) 0.0702(14) -0.0031(9) -0.0190(10) 0.0041(8)
C26A 0.0378(9) 0.0254(8) 0.0452(10) -0.0055(7) -0.0096(7) -0.0026(7)
C31A 0.0200(7) 0.0184(7) 0.0197(7) 0.0005(5) -0.0021(5) -0.0006(5)
C32A 0.0182(7) 0.0207(7) 0.0221(7) -0.0010(5) 0.0006(5) -0.0021(5)
C33A 0.0239(7) 0.0218(7) 0.0260(8) -0.0055(6) -0.0012(6) -0.0019(6)
C34A 0.0227(7) 0.0226(7) 0.0312(8) -0.0038(6) -0.0044(6) -0.0055(6)
C35A 0.0185(7) 0.0297(8) 0.0291(8) -0.0021(6) 0.0015(6) -0.0049(6)
C36A 0.0221(7) 0.0250(7) 0.0230(8) -0.0056(6) 0.0009(6) -0.0022(6)
C41A 0.0140(6) 0.0242(7) 0.0251(8) -0.0040(6) 0.0003(5) -0.0024(5)
C42A 0.0238(7) 0.0241(7) 0.0269(8) -0.0044(6) -0.0011(6) -0.0033(6)
C43A 0.0297(8) 0.0290(8) 0.0246(9) 0.0020(7) -0.0015(6) -0.0047(6)
C44A 0.0247(8) 0.0405(9) 0.0200(8) -0.0044(7) -0.0009(6) -0.0045(6)
C45A 0.0207(7) 0.0318(8) 0.0277(8) -0.0098(7) -0.0001(6) -0.0057(6)
C46A 0.0173(7) 0.0245(7) 0.0244(8) -0.0034(6) 0.0011(5) -0.0052(5)

loop_
_atom_type_symbol
_atom_type_description
_atom_type_scat_dispersion_real
_atom_type_scat_dispersion_imag
_atom_type_scat_source
C C 0.0181 0.0091 'International Tables Vol C Tables 4.2.6.8 and 6.1.1.4'
H H 0.0000 0.0000 'International Tables Vol C Tables 4.2.6.8 and 6.1.1.4'
B B 0.0090 0.0039 'International Tables Vol C Tables 4.2.6.8 and 6.1.1.4'
N N 0.0311 0.0180 'International Tables Vol C Tables 4.2.6.8 and 6.1.1.4'
O O 0.0492 0.0322 'International Tables Vol C Tables 4.2.6.8 and 6.1.1.4'
K K 0.3868 1.0657 'International Tables Vol C Tables 4.2.6.8 and 6.1.1.4'

loop_
_geom_angle_atom_site_label_1
_geom_angle_atom_site_label_2
_geom_angle_atom_site_label_3
_geom_angle
_geom_angle_site_symmetry_1
_geom_angle_site_symmetry_3
_geom_angle_publ_flag
O1Q K1 O3 101.33(4) . . ?
O1Q K1 O4 99.43(3) . . ?
O3 K1 O4 60.83(3) . . ?
O1Q K1 N1S 176.10(11) . . ?
O3 K1 N1S 82.18(13) . . ?
O4 K1 N1S 80.73(12) . . ?
O1Q K1 O2 79.13(4) . . ?
O3 K1 O2 59.22(3) . . ?
O4 K1 O2 118.25(3) . . ?
N1S K1 O2 104.27(9) . . ?
O1Q K1 O5 79.79(4) . . ?
O3 K1 O5 116.95(3) . . ?
O4 K1 O5 56.99(3) . . ?
N1S K1 O5 97.14(9) . . ?
O2 K1 O5 157.07(3) . . ?
O1Q K1 O1 104.73(3) . . ?
O3 K1 O1 101.47(3) . . ?
O4 K1 O1 152.68(3) . . ?
N1S K1 O1 76.03(11) . . ?
O2 K1 O1 55.74(3) . . ?
O5 K1 O1 139.86(3) . . ?
O1Q K1 C15 67.02(4) . . ?
O3 K1 C15 165.66(3) . . ?
O4 K1 C15 127.48(3) . . ?
N1S K1 C15 109.76(13) . . ?
O2 K1 C15 108.81(3) . . ?
O5 K1 C15 70.55(3) . . ?
O1 K1 C15 74.78(3) . . ?
O1Q K1 C16 81.89(4) . . ?
O3 K1 C16 152.34(3) . . ?
O4 K1 C16 146.34(3) . . ?
N1S K1 C16 95.80(13) . . ?
O2 K1 C16 95.14(3) . . ?
O5 K1 C16 90.70(3) . . ?
O1 K1 C16 51.81(3) . . ?
C15 K1 C16 23.62(3) . . ?
O1Q K1 C14 76.60(4) . . ?
O3 K1 C14 166.08(3) . . ?
O4 K1 C14 105.66(3) . . ?
N1S K1 C14 99.58(12) . . ?
O2 K1 C14 132.49(3) . . ?
O5 K1 C14 49.18(3) . . ?
O1 K1 C14 92.32(3) . . ?
C15 K1 C14 23.69(3) . . ?
C16 K1 C14 41.53(3) . . ?
O1Q K1 C11 104.98(4) . . ?
O3 K1 C11 143.76(3) . . ?
O4 K1 C11 136.15(3) . . ?
N1S K1 C11 72.60(13) . . ?
O2 K1 C11 101.93(3) . . ?
O5 K1 C11 92.12(3) . . ?
O1 K1 C11 47.86(3) . . ?
C15 K1 C11 41.21(3) . . ?
C16 K1 C11 23.24(3) . . ?
C14 K1 C11 48.11(3) . . ?
O1Q K1 C13 99.69(4) . . ?
O3 K1 C13 153.71(3) . . ?
O4 K1 C13 100.24(3) . . ?
N1S K1 C13 76.47(12) . . ?
O2 K1 C13 141.27(3) . . ?
O5 K1 C13 52.12(3) . . ?
O1 K1 C13 88.19(3) . . ?
C15 K1 C13 40.61(3) . . ?
C16 K1 C13 47.08(3) . . ?
C14 K1 C13 23.16(3) . . ?
C11 K1 C13 40.39(3) . . ?
C1Q O1Q C4Q 108.81(13) . . ?
C1Q O1Q K1 126.86(11) . . ?
C4Q O1Q K1 121.35(10) . . ?
O1Q C1Q C2Q 106.65(15) . . ?
O1Q C1Q H1QA 103.8(12) . . ?
C2Q C1Q H1QA 113.3(12) . . ?
O1Q C1Q H1QB 108.5(13) . . ?
C2Q C1Q H1QB 111.9(13) . . ?
H1QA C1Q H1QB 112.1(17) . . ?
C3Q C2Q C1Q 102.79(14) . . ?
C3Q C2Q H2QA 115.4(12) . . ?
C1Q C2Q H2QA 112.7(12) . . ?
C3Q C2Q H2QB 109.9(12) . . ?
C1Q C2Q H2QB 111.1(12) . . ?
H2QA C2Q H2QB 105.0(17) . . ?
C4Q C3Q C2Q 101.99(15) . . ?
C4Q C3Q H3QA 110.1(11) . . ?
C2Q C3Q H3QA 108.9(11) . . ?
C4Q C3Q H3QB 110.3(11) . . ?
C2Q C3Q H3QB 114.6(10) . . ?
H3QA C3Q H3QB 110.6(16) . . ?
O1Q C4Q C3Q 105.20(14) . . ?
O1Q C4Q H4QA 107.6(13) . . ?
C3Q C4Q H4QA 114.2(13) . . ?
O1Q C4Q H4QB 107.2(13) . . ?
C3Q C4Q H4QB 111.5(13) . . ?
H4QA C4Q H4QB 110.8(18) . . ?
C4QA O1QA C1QA 110.3(12) . . ?
O1QA C1QA C2QA 107.2(12) . . ?
O1QA C1QA H1Q1 110.3 . . ?
C2QA C1QA H1Q1 110.3 . . ?
O1QA C1QA H1Q2 110.3 . . ?
C2QA C1QA H1Q2 110.3 . . ?
H1Q1 C1QA H1Q2 108.5 . . ?
C1QA C2QA C3QA 101.3(11) . . ?
C1QA C2QA H2Q1 111.5 . . ?
C3QA C2QA H2Q1 111.5 . . ?
C1QA C2QA H2Q2 111.5 . . ?
C3QA C2QA H2Q2 111.5 . . ?
H2Q1 C2QA H2Q2 109.3 . . ?
C1QA C2QA H2SB 140(2) . . ?
C3QA C2QA H2SB 84(2) . . ?
H2Q1 C2QA H2SB 34.1 . . ?
H2Q2 C2QA H2SB 102.8 . . ?
C4QA C3QA C2QA 101.6(11) . . ?
C4QA C3QA H3Q1 111.5 . . ?
C2QA C3QA H3Q1 111.5 . . ?
C4QA C3QA H3Q2 111.5 . . ?
C2QA C3QA H3Q2 111.5 . . ?
H3Q1 C3QA H3Q2 109.3 . . ?
C4QA C3QA H2SA 155(2) . . ?
C2QA C3QA H2SA 97(2) . . ?
H3Q1 C3QA H2SA 77.0 . . ?
H3Q2 C3QA H2SA 44.6 . . ?
O1QA C4QA C3QA 103.3(12) . . ?
O1QA C4QA H4Q1 111.1 . . ?
C3QA C4QA H4Q1 111.1 . . ?
O1QA C4QA H4Q2 111.1 . . ?
C3QA C4QA H4Q2 111.1 . . ?
H4Q1 C4QA H4Q2 109.1 . . ?
C1S N1S K1 145.1(4) . . ?
N1S C1S C2S 178.0(4) . . ?
C1S C2S H2SA 108.9(17) . . ?
C1S C2S H2SB 109.6(18) . . ?
H2SA C2S H2SB 111(2) . . ?
C1S C2S H2SC 110.6(18) . . ?
H2SA C2S H2SC 107(2) . . ?
H2SB C2S H2SC 110(2) . . ?
C26 O1 C1 117.10(11) . . ?
C26 O1 K1 124.98(8) . . ?
C1 O1 K1 109.31(8) . . ?
C2 O2 C3 112.56(12) . . ?
C2 O2 K1 120.22(8) . . ?
C3 O2 K1 116.18(8) . . ?
C4 O3 C5 113.32(12) . . ?
C4 O3 K1 115.59(10) . . ?
C5 O3 K1 116.06(8) . . ?
C7 O4 C6 112.18(11) . . ?
C7 O4 K1 111.23(8) . . ?
C6 O4 K1 108.79(8) . . ?
C36 O5 C8 117.66(11) . . ?
C36 O5 K1 125.20(8) . . ?
C8 O5 K1 111.64(8) . . ?
O1 C1 C2 107.23(12) . . ?
O1 C1 H1A 109.0(9) . . ?
C2 C1 H1A 113.2(9) . . ?
O1 C1 H1B 110.1(9) . . ?
C2 C1 H1B 108.4(9) . . ?
H1A C1 H1B 108.9(13) . . ?
O2 C2 C1 113.73(12) . . ?
O2 C2 H2A 106.4(9) . . ?
C1 C2 H2A 108.6(9) . . ?
O2 C2 H2B 109.5(9) . . ?
C1 C2 H2B 110.0(9) . . ?
H2A C2 H2B 108.6(12) . . ?
O2 C3 C4 108.21(15) . . ?
O2 C3 H3A 108.4(12) . . ?
C4 C3 H3A 108.4(12) . . ?
O2 C3 H3B 110.8(12) . . ?
C4 C3 H3B 110.3(12) . . ?
H3A C3 H3B 110.7(17) . . ?
O3 C4 C3 108.23(14) . . ?
O3 C4 H4A 110.2(12) . . ?
C3 C4 H4A 109.6(12) . . ?
O3 C4 H4B 109.2(12) . . ?
C3 C4 H4B 110.0(12) . . ?
H4A C4 H4B 109.6(17) . . ?
O3 C5 C6 108.44(12) . . ?
O3 C5 H5A 110.2(11) . . ?
C6 C5 H5A 110.8(11) . . ?
O3 C5 H5B 109.5(10) . . ?
C6 C5 H5B 110.0(10) . . ?
H5A C5 H5B 107.9(14) . . ?
O4 C6 C5 107.36(13) . . ?
O4 C6 K1 48.60(6) . . ?
C5 C6 K1 82.56(8) . . ?
O4 C6 H6A 110.4(9) . . ?
C5 C6 H6A 110.4(9) . . ?
K1 C6 H6A 81.5(9) . . ?
O4 C6 H6B 110.7(9) . . ?
C5 C6 H6B 109.3(9) . . ?
K1 C6 H6B 159.2(9) . . ?
H6A C6 H6B 108.7(13) . . ?
O4 C7 C8 108.16(13) . . ?
O4 C7 H7A 109.7(9) . . ?
C8 C7 H7A 109.4(9) . . ?
O4 C7 H7B 110.4(10) . . ?
C8 C7 H7B 111.0(10) . . ?
H7A C7 H7B 108.2(13) . . ?
O5 C8 C7 108.10(12) . . ?
O5 C8 H8A 107.8(10) . . ?
C7 C8 H8A 110.2(10) . . ?
O5 C8 H8B 108.7(10) . . ?
C7 C8 H8B 109.3(10) . . ?
H8A C8 H8B 112.6(14) . . ?
C16 C11 C12 118.06(13) . . ?
C16 C11 C21 121.95(13) . . ?
C12 C11 C21 119.99(12) . . ?
C16 C11 K1 74.81(8) . . ?
C12 C11 K1 81.05(8) . . ?
C21 C11 K1 113.76(8) . . ?
C13 C12 C11 121.02(13) . . ?
C13 C12 H12 118.9(9) . . ?
C11 C12 H12 120.0(9) . . ?
C12 C13 C14 120.93(13) . . ?
C12 C13 K1 80.50(8) . . ?
C14 C13 K1 74.71(8) . . ?
C12 C13 H13 119.1(10) . . ?
C14 C13 H13 119.9(10) . . ?
K1 C13 H13 115.6(10) . . ?
C13 C14 C15 118.19(13) . . ?
C13 C14 C31 120.55(12) . . ?
C15 C14 C31 121.24(12) . . ?
C13 C14 K1 82.13(8) . . ?
C15 C14 K1 76.41(8) . . ?
C31 C14 K1 110.11(8) . . ?
C16 C15 C14 120.73(13) . . ?
C16 C15 K1 79.38(8) . . ?
C14 C15 K1 79.90(8) . . ?
C16 C15 H15 121.0(9) . . ?
C14 C15 H15 118.1(9) . . ?
K1 C15 H15 108.0(9) . . ?
C15 C16 C11 121.01(13) . . ?
C15 C16 K1 77.00(8) . . ?
C11 C16 K1 81.95(8) . . ?
C15 C16 H16 120.6(9) . . ?
C11 C16 H16 118.4(9) . . ?
K1 C16 H16 112.4(9) . . ?
C22 C21 C26 118.27(13) . . ?
C22 C21 C11 120.81(13) . . ?
C26 C21 C11 120.88(12) . . ?
C21 C22 C23 121.15(15) . . ?
C21 C22 H22 119.5(10) . . ?
C23 C22 H22 119.3(10) . . ?
C24 C23 C22 119.50(15) . . ?
C24 C23 H23 121.3(12) . . ?
C22 C23 H23 119.1(12) . . ?
C25 C24 C23 120.87(15) . . ?
C25 C24 H24 119.0(11) . . ?
C23 C24 H24 120.1(11) . . ?
C24 C25 C26 119.46(15) . . ?
C24 C25 H25 119.0(10) . . ?
C26 C25 H25 121.5(10) . . ?
O1 C26 C25 123.53(13) . . ?
O1 C26 C21 115.74(12) . . ?
C25 C26 C21 120.73(13) . . ?
C32 C31 C36 118.60(13) . . ?
C32 C31 C14 121.49(13) . . ?
C36 C31 C14 119.91(12) . . ?
C33 C32 C31 121.02(15) . . ?
C33 C32 H32 119.6(9) . . ?
C31 C32 H32 119.4(9) . . ?
C34 C33 C32 119.45(15) . . ?
C34 C33 H33 120.5(11) . . ?
C32 C33 H33 120.0(11) . . ?
C33 C34 C35 120.96(15) . . ?
C33 C34 H34 121.3(10) . . ?
C35 C34 H34 117.8(10) . . ?
C34 C35 C36 119.42(15) . . ?
C34 C35 H35 120.3(10) . . ?
C36 C35 H35 120.3(10) . . ?
O5 C36 C35 123.94(13) . . ?
O5 C36 C31 115.52(12) . . ?
C35 C36 C31 120.53(13) . . ?
C41A B1 C11A 109.32(11) . . ?
C41A B1 C21A 109.51(11) . . ?
C11A B1 C21A 110.33(11) . . ?
C41A B1 C31A 109.31(11) . . ?
C11A B1 C31A 107.29(11) . . ?
C21A B1 C31A 111.04(11) . . ?
C12A C11A C16A 115.13(13) . . ?
C12A C11A B1 122.87(13) . . ?
C16A C11A B1 121.58(12) . . ?
C13A C12A C11A 122.84(15) . . ?
C13A C12A H12A 117.5(9) . . ?
C11A C12A H12A 119.6(9) . . ?
C14A C13A C12A 120.23(15) . . ?
C14A C13A H13A 120.0(11) . . ?
C12A C13A H13A 119.8(11) . . ?
C13A C14A C15A 118.66(14) . . ?
C13A C14A H14A 121.5(10) . . ?
C15A C14A H14A 119.8(10) . . ?
C14A C15A C16A 120.30(14) . . ?
C14A C15A H15A 120.8(9) . . ?
C16A C15A H15A 118.9(10) . . ?
C15A C16A C11A 122.81(14) . . ?
C15A C16A H16A 118.0(9) . . ?
C11A C16A H16A 119.2(9) . . ?
C26A C21A C22A 114.81(14) . . ?
C26A C21A B1 123.75(13) . . ?
C22A C21A B1 121.39(13) . . ?
C23A C22A C21A 123.05(16) . . ?
C23A C22A H22A 119.1(9) . . ?
C21A C22A H22A 117.8(9) . . ?
C24A C23A C22A 119.90(16) . . ?
C24A C23A H23A 122.3(11) . . ?
C22A C23A H23A 117.8(11) . . ?
C23A C24A C25A 119.22(16) . . ?
C23A C24A H24A 119.7(12) . . ?
C25A C24A H24A 121.1(12) . . ?
C24A C25A C26A 119.79(18) . . ?
C24A C25A H25A 120.7(12) . . ?
C26A C25A H25A 119.5(13) . . ?
C25A C26A C21A 123.21(17) . . ?
C25A C26A H26A 117.3(11) . . ?
C21A C26A H26A 119.4(11) . . ?
C32A C31A C36A 114.79(13) . . ?
C32A C31A B1 124.04(12) . . ?
C36A C31A B1 121.17(12) . . ?
C33A C32A C31A 122.92(13) . . ?
C33A C32A H32A 118.5(9) . . ?
C31A C32A H32A 118.6(9) . . ?
C34A C33A C32A 120.28(13) . . ?
C34A C33A H33A 118.9(9) . . ?
C32A C33A H33A 120.9(9) . . ?
C33A C34A C35A 118.80(13) . . ?
C33A C34A H34A 121.0(9) . . ?
C35A C34A H34A 120.2(9) . . ?
C34A C35A C36A 120.04(14) . . ?
C34A C35A H35A 120.8(9) . . ?
C36A C35A H35A 119.1(9) . . ?
C35A C36A C31A 123.13(13) . . ?
C35A C36A H36A 118.5(10) . . ?
C31A C36A H36A 118.4(10) . . ?
C46A C41A C42A 115.17(13) . . ?
C46A C41A B1 122.65(12) . . ?
C42A C41A B1 122.06(12) . . ?
C43A C42A C41A 122.56(14) . . ?
C43A C42A H42A 118.0(9) . . ?
C41A C42A H42A 119.4(9) . . ?
C42A C43A C44A 120.40(14) . . ?
C42A C43A H43A 119.6(11) . . ?
C44A C43A H43A 120.0(11) . . ?
C45A C44A C43A 118.65(14) . . ?
C45A C44A H44A 121.0(10) . . ?
C43A C44A H44A 120.4(10) . . ?
C44A C45A C46A 120.25(14) . . ?
C44A C45A H45A 118.9(10) . . ?
C46A C45A H45A 120.9(10) . . ?
C45A C46A C41A 122.94(13) . . ?
C45A C46A H46A 118.4(9) . . ?
C41A C46A H46A 118.7(9) . . ?

loop_
_geom_bond_atom_site_label_1
_geom_bond_atom_site_label_2
_geom_bond_distance
_geom_bond_site_symmetry_2
_geom_bond_publ_flag
K1 O1Q 2.7001(12) . ?
K1 O3 2.7828(10) . ?
K1 O4 2.7873(10) . ?
K1 N1S 2.791(4) . ?
K1 O2 2.8546(10) . ?
K1 O5 3.1324(10) . ?
K1 O1 3.3119(10) . ?
K1 C15 3.3780(14) . ?
K1 C16 3.4074(14) . ?
K1 C14 3.4213(13) . ?
K1 C11 3.4961(13) . ?
K1 C13 3.5134(14) . ?
O1Q C1Q 1.432(2) . ?
O1Q C4Q 1.444(2) . ?
C1Q C2Q 1.525(3) . ?
C1Q H1QA 1.02(2) . ?
C1Q H1QB 0.98(2) . ?
C2Q C3Q 1.516(2) . ?
C2Q H2QA 0.96(2) . ?
C2Q H2QB 1.07(2) . ?
C3Q C4Q 1.491(3) . ?
C3Q H3QA 0.98(2) . ?
C3Q H3QB 0.983(19) . ?
C4Q H4QA 1.00(2) . ?
C4Q H4QB 0.99(2) . ?
O1QA C4QA 1.412(16) . ?
O1QA C1QA 1.421(16) . ?
C1QA C2QA 1.458(15) . ?
C1QA H1Q1 0.9900 . ?
C1QA H1Q2 0.9900 . ?
C2QA C3QA 1.522(16) . ?
C2QA H2Q1 0.9900 . ?
C2QA H2Q2 0.9900 . ?
C2QA H2SB 1.07(3) . ?
C3QA C4QA 1.504(15) . ?
C3QA H3Q1 0.9900 . ?
C3QA H3Q2 0.9900 . ?
C3QA H2SA 1.08(3) . ?
C4QA H4Q1 0.9900 . ?
C4QA H4Q2 0.9900 . ?
N1S C1S 1.139(5) . ?
C1S C2S 1.438(3) . ?
C2S H2SA 0.96(3) . ?
C2S H2SB 0.96(3) . ?
C2S H2SC 1.01(3) . ?
O1 C26 1.3747(17) . ?
O1 C1 1.4353(17) . ?
O2 C2 1.4214(18) . ?
O2 C3 1.427(2) . ?
O3 C4 1.4202(19) . ?
O3 C5 1.4235(18) . ?
O4 C7 1.4270(18) . ?
O4 C6 1.4280(18) . ?
O5 C36 1.3732(17) . ?
O5 C8 1.4372(18) . ?
C1 C2 1.498(2) . ?
C1 H1A 1.009(17) . ?
C1 H1B 0.975(17) . ?
C2 H2A 1.023(16) . ?
C2 H2B 1.007(17) . ?
C3 C4 1.501(3) . ?
C3 H3A 0.97(2) . ?
C3 H3B 1.01(2) . ?
C4 H4A 0.99(2) . ?
C4 H4B 1.01(2) . ?
C5 C6 1.497(2) . ?
C5 H5A 0.967(19) . ?
C5 H5B 1.002(19) . ?
C6 H6A 0.980(17) . ?
C6 H6B 1.005(18) . ?
C7 C8 1.496(2) . ?
C7 H7A 0.995(18) . ?
C7 H7B 0.984(18) . ?
C8 H8A 0.987(19) . ?
C8 H8B 1.002(18) . ?
C11 C16 1.393(2) . ?
C11 C12 1.396(2) . ?
C11 C21 1.487(2) . ?
C12 C13 1.384(2) . ?
C12 H12 0.966(16) . ?
C13 C14 1.395(2) . ?
C13 H13 0.967(18) . ?
C14 C15 1.396(2) . ?
C14 C31 1.488(2) . ?
C15 C16 1.389(2) . ?
C15 H15 0.993(16) . ?
C16 H16 0.959(17) . ?
C21 C22 1.386(2) . ?
C21 C26 1.406(2) . ?
C22 C23 1.391(2) . ?
C22 H22 0.946(18) . ?
C23 C24 1.380(3) . ?
C23 H23 0.96(2) . ?
C24 C25 1.380(2) . ?
C24 H24 0.95(2) . ?
C25 C26 1.391(2) . ?
C25 H25 0.946(18) . ?
C31 C32 1.392(2) . ?
C31 C36 1.405(2) . ?
C32 C33 1.392(2) . ?
C32 H32 0.961(17) . ?
C33 C34 1.380(2) . ?
C33 H33 0.917(19) . ?
C34 C35 1.389(2) . ?
C34 H34 0.944(18) . ?
C35 C36 1.392(2) . ?
C35 H35 0.945(19) . ?
B1 C41A 1.648(2) . ?
B1 C11A 1.649(2) . ?
B1 C21A 1.651(2) . ?
B1 C31A 1.652(2) . ?
C11A C12A 1.400(2) . ?
C11A C16A 1.404(2) . ?
C12A C13A 1.394(2) . ?
C12A H12A 0.972(17) . ?
C13A C14A 1.386(2) . ?
C13A H13A 0.948(19) . ?
C14A C15A 1.388(2) . ?
C14A H14A 0.981(18) . ?
C15A C16A 1.390(2) . ?
C15A H15A 0.982(18) . ?
C16A H16A 0.980(16) . ?
C21A C26A 1.400(2) . ?
C21A C22A 1.404(2) . ?
C22A C23A 1.393(2) . ?
C22A H22A 0.964(17) . ?
C23A C24A 1.383(3) . ?
C23A H23A 0.96(2) . ?
C24A C25A 1.386(3) . ?
C24A H24A 0.99(2) . ?
C25A C26A 1.393(2) . ?
C25A H25A 1.01(2) . ?
C26A H26A 0.965(19) . ?
C31A C32A 1.403(2) . ?
C31A C36A 1.407(2) . ?
C32A C33A 1.392(2) . ?
C32A H32A 0.957(17) . ?
C33A C34A 1.385(2) . ?
C33A H33A 0.982(17) . ?
C34A C35A 1.389(2) . ?
C34A H34A 0.951(17) . ?
C35A C36A 1.389(2) . ?
C35A H35A 0.960(17) . ?
C36A H36A 0.935(17) . ?
C41A C46A 1.400(2) . ?
C41A C42A 1.407(2) . ?
C42A C43A 1.388(2) . ?
C42A H42A 0.975(17) . ?
C43A C44A 1.389(2) . ?
C43A H43A 0.948(18) . ?
C44A C45A 1.385(2) . ?
C44A H44A 0.980(18) . ?
C45A C46A 1.389(2) . ?
C45A H45A 0.961(17) . ?
C46A H46A 0.960(17) . ?

loop_
_geom_torsion_atom_site_label_1
_geom_torsion_atom_site_label_2
_geom_torsion_atom_site_label_3
_geom_torsion_atom_site_label_4
_geom_torsion
_geom_torsion_site_symmetry_1
_geom_torsion_site_symmetry_2
_geom_torsion_site_symmetry_3
_geom_torsion_site_symmetry_4
_geom_torsion_publ_flag
O3 K1 O1Q C1Q 89.26(14) . . . . ?
O4 K1 O1Q C1Q 27.34(14) . . . . ?
N1S K1 O1Q C1Q -64.7(18) . . . . ?
O2 K1 O1Q C1Q 144.51(14) . . . . ?
O5 K1 O1Q C1Q -26.43(14) . . . . ?
O1 K1 O1Q C1Q -165.53(13) . . . . ?
C15 K1 O1Q C1Q -99.50(14) . . . . ?
C16 K1 O1Q C1Q -118.62(14) . . . . ?
C14 K1 O1Q C1Q -76.65(14) . . . . ?
C11 K1 O1Q C1Q -115.91(14) . . . . ?
C13 K1 O1Q C1Q -74.86(14) . . . . ?
O3 K1 O1Q C4Q -68.94(13) . . . . ?
O4 K1 O1Q C4Q -130.87(13) . . . . ?
N1S K1 O1Q C4Q 137.1(18) . . . . ?
O2 K1 O1Q C4Q -13.69(13) . . . . ?
O5 K1 O1Q C4Q 175.36(13) . . . . ?
O1 K1 O1Q C4Q 36.27(13) . . . . ?
C15 K1 O1Q C4Q 102.29(13) . . . . ?
C16 K1 O1Q C4Q 83.17(13) . . . . ?
C14 K1 O1Q C4Q 125.15(13) . . . . ?
C11 K1 O1Q C4Q 85.89(13) . . . . ?
C13 K1 O1Q C4Q 126.94(13) . . . . ?
C4Q O1Q C1Q C2Q 2.1(2) . . . . ?
K1 O1Q C1Q C2Q -158.33(12) . . . . ?
O1Q C1Q C2Q C3Q 21.0(2) . . . . ?
C1Q C2Q C3Q C4Q -35.1(2) . . . . ?
C1Q O1Q C4Q C3Q -25.0(2) . . . . ?
K1 O1Q C4Q C3Q 136.67(12) . . . . ?
C2Q C3Q C4Q O1Q 37.3(2) . . . . ?
C4QA O1QA C1QA C2QA 6(3) . . . . ?
O1QA C1QA C2QA C3QA -28(2) . . . . ?
C1QA C2QA C3QA C4QA 39.2(16) . . . . ?
C1QA O1QA C4QA C3QA 20(2) . . . . ?
C2QA C3QA C4QA O1QA -36.2(18) . . . . ?
O1Q K1 N1S C1S -76.5(18) . . . . ?
O3 K1 N1S C1S 129.2(6) . . . . ?
O4 K1 N1S C1S -169.2(6) . . . . ?
O2 K1 N1S C1S 73.8(6) . . . . ?
O5 K1 N1S C1S -114.4(6) . . . . ?
O1 K1 N1S C1S 25.3(6) . . . . ?
C15 K1 N1S C1S -42.6(6) . . . . ?
C16 K1 N1S C1S -23.0(6) . . . . ?
C14 K1 N1S C1S -64.8(6) . . . . ?
C11 K1 N1S C1S -24.4(6) . . . . ?
C13 K1 N1S C1S -66.2(6) . . . . ?
K1 N1S C1S C2S 38(9) . . . . ?
O1Q K1 O1 C26 132.91(10) . . . . ?
O3 K1 O1 C26 -121.98(10) . . . . ?
O4 K1 O1 C26 -75.68(11) . . . . ?
N1S K1 O1 C26 -43.14(15) . . . . ?
O2 K1 O1 C26 -161.62(10) . . . . ?
O5 K1 O1 C26 41.33(11) . . . . ?
C15 K1 O1 C26 72.24(10) . . . . ?
C16 K1 O1 C26 66.01(10) . . . . ?
C14 K1 O1 C26 56.16(10) . . . . ?
C11 K1 O1 C26 35.87(9) . . . . ?
C13 K1 O1 C26 33.37(10) . . . . ?
O1Q K1 O1 C1 -80.54(9) . . . . ?
O3 K1 O1 C1 24.56(9) . . . . ?
O4 K1 O1 C1 70.87(11) . . . . ?
N1S K1 O1 C1 103.41(15) . . . . ?
O2 K1 O1 C1 -15.07(8) . . . . ?
O5 K1 O1 C1 -172.12(8) . . . . ?
C15 K1 O1 C1 -141.21(9) . . . . ?
C16 K1 O1 C1 -147.44(10) . . . . ?
C14 K1 O1 C1 -157.29(9) . . . . ?
C11 K1 O1 C1 -177.58(10) . . . . ?
C13 K1 O1 C1 179.92(9) . . . . ?
O1Q K1 O2 C2 96.66(10) . . . . ?
O3 K1 O2 C2 -153.02(11) . . . . ?
O4 K1 O2 C2 -168.40(9) . . . . ?
N1S K1 O2 C2 -81.38(17) . . . . ?
O5 K1 O2 C2 120.09(11) . . . . ?
O1 K1 O2 C2 -19.71(9) . . . . ?
C15 K1 O2 C2 35.70(10) . . . . ?
C16 K1 O2 C2 15.95(10) . . . . ?
C14 K1 O2 C2 36.40(11) . . . . ?
C11 K1 O2 C2 -6.55(10) . . . . ?
C13 K1 O2 C2 4.69(12) . . . . ?
O1Q K1 O2 C3 -121.99(12) . . . . ?
O3 K1 O2 C3 -11.66(12) . . . . ?
O4 K1 O2 C3 -27.04(13) . . . . ?
N1S K1 O2 C3 59.98(18) . . . . ?
O5 K1 O2 C3 -98.55(14) . . . . ?
O1 K1 O2 C3 121.64(12) . . . . ?
C15 K1 O2 C3 177.06(12) . . . . ?
C16 K1 O2 C3 157.31(12) . . . . ?
C14 K1 O2 C3 177.76(11) . . . . ?
C11 K1 O2 C3 134.81(12) . . . . ?
C13 K1 O2 C3 146.05(12) . . . . ?
O1Q K1 O3 C4 46.64(12) . . . . ?
O4 K1 O3 C4 141.20(13) . . . . ?
N1S K1 O3 C4 -135.09(16) . . . . ?
O2 K1 O3 C4 -23.28(12) . . . . ?
O5 K1 O3 C4 130.85(12) . . . . ?
O1 K1 O3 C4 -61.13(12) . . . . ?
C15 K1 O3 C4 12.1(2) . . . . ?
C16 K1 O3 C4 -47.51(15) . . . . ?
C14 K1 O3 C4 126.60(16) . . . . ?
C11 K1 O3 C4 -89.35(13) . . . . ?
C13 K1 O3 C4 -170.88(12) . . . . ?
O1Q K1 O3 C5 -89.64(10) . . . . ?
O4 K1 O3 C5 4.92(10) . . . . ?
N1S K1 O3 C5 88.63(14) . . . . ?
O2 K1 O3 C5 -159.57(11) . . . . ?
O5 K1 O3 C5 -5.44(11) . . . . ?
O1 K1 O3 C5 162.58(10) . . . . ?
C15 K1 O3 C5 -124.15(15) . . . . ?
C16 K1 O3 C5 176.20(10) . . . . ?
C14 K1 O3 C5 -9.7(2) . . . . ?
C11 K1 O3 C5 134.37(10) . . . . ?
C13 K1 O3 C5 52.83(14) . . . . ?
O1Q K1 O4 C7 -108.19(9) . . . . ?
O3 K1 O4 C7 154.04(10) . . . . ?
N1S K1 O4 C7 67.86(14) . . . . ?
O2 K1 O4 C7 169.16(9) . . . . ?
O5 K1 O4 C7 -36.98(9) . . . . ?
O1 K1 O4 C7 99.79(10) . . . . ?
C15 K1 O4 C7 -39.99(10) . . . . ?
C16 K1 O4 C7 -18.68(12) . . . . ?
C14 K1 O4 C7 -29.58(10) . . . . ?
C11 K1 O4 C7 15.25(11) . . . . ?
C13 K1 O4 C7 -6.45(10) . . . . ?
O1Q K1 O4 C6 127.75(9) . . . . ?
O3 K1 O4 C6 29.98(8) . . . . ?
N1S K1 O4 C6 -56.20(13) . . . . ?
O2 K1 O4 C6 45.10(9) . . . . ?
O5 K1 O4 C6 -161.04(9) . . . . ?
O1 K1 O4 C6 -24.27(12) . . . . ?
C15 K1 O4 C6 -164.05(8) . . . . ?
C16 K1 O4 C6 -142.74(9) . . . . ?
C14 K1 O4 C6 -153.64(8) . . . . ?
C11 K1 O4 C6 -108.81(9) . . . . ?
C13 K1 O4 C6 -130.51(9) . . . . ?
O1Q K1 O5 C36 -42.39(10) . . . . ?
O3 K1 O5 C36 -140.00(9) . . . . ?
O4 K1 O5 C36 -150.78(10) . . . . ?
N1S K1 O5 C36 135.17(16) . . . . ?
O2 K1 O5 C36 -65.77(13) . . . . ?
O1 K1 O5 C36 58.40(11) . . . . ?
C15 K1 O5 C36 26.69(9) . . . . ?
C16 K1 O5 C36 39.24(10) . . . . ?
C14 K1 O5 C36 38.65(9) . . . . ?
C11 K1 O5 C36 62.45(10) . . . . ?
C13 K1 O5 C36 68.51(10) . . . . ?
O1Q K1 O5 C8 110.63(10) . . . . ?
O3 K1 O5 C8 13.02(11) . . . . ?
O4 K1 O5 C8 2.23(9) . . . . ?
N1S K1 O5 C8 -71.81(16) . . . . ?
O2 K1 O5 C8 87.25(12) . . . . ?
O1 K1 O5 C8 -148.58(9) . . . . ?
C15 K1 O5 C8 179.70(10) . . . . ?
C16 K1 O5 C8 -167.74(10) . . . . ?
C14 K1 O5 C8 -168.33(11) . . . . ?
C11 K1 O5 C8 -144.53(10) . . . . ?
C13 K1 O5 C8 -138.48(11) . . . . ?
C26 O1 C1 C2 -166.26(12) . . . . ?
K1 O1 C1 C2 44.23(13) . . . . ?
C3 O2 C2 C1 -86.51(16) . . . . ?
K1 O2 C2 C1 56.13(15) . . . . ?
O1 C1 C2 O2 -68.16(16) . . . . ?
C2 O2 C3 C4 -173.21(14) . . . . ?
K1 O2 C3 C4 42.55(18) . . . . ?
C5 O3 C4 C3 -167.56(15) . . . . ?
K1 O3 C4 C3 54.97(19) . . . . ?
O2 C3 C4 O3 -63.8(2) . . . . ?
C4 O3 C5 C6 -174.87(15) . . . . ?
K1 O3 C5 C6 -37.62(16) . . . . ?
C7 O4 C6 C5 173.67(12) . . . . ?
K1 O4 C6 C5 -62.83(12) . . . . ?
C7 O4 C6 K1 -123.49(12) . . . . ?
O3 C5 C6 O4 68.25(16) . . . . ?
O3 C5 C6 K1 25.94(11) . . . . ?
O1Q K1 C6 O4 -57.62(9) . . . . ?
O3 K1 C6 O4 -139.51(11) . . . . ?
N1S K1 C6 O4 118.49(13) . . . . ?
O2 K1 C6 O4 -140.46(8) . . . . ?
O5 K1 C6 O4 16.14(8) . . . . ?
O1 K1 C6 O4 165.47(7) . . . . ?
C15 K1 C6 O4 24.87(13) . . . . ?
C16 K1 C6 O4 75.42(14) . . . . ?
C14 K1 C6 O4 31.68(10) . . . . ?
C11 K1 C6 O4 96.18(9) . . . . ?
C13 K1 C6 O4 55.10(9) . . . . ?
O1Q K1 C6 C5 63.47(10) . . . . ?
O3 K1 C6 C5 -18.42(8) . . . . ?
O4 K1 C6 C5 121.09(14) . . . . ?
N1S K1 C6 C5 -120.42(14) . . . . ?
O2 K1 C6 C5 -19.37(10) . . . . ?
O5 K1 C6 C5 137.23(10) . . . . ?
O1 K1 C6 C5 -73.44(10) . . . . ?
C15 K1 C6 C5 145.96(9) . . . . ?
C16 K1 C6 C5 -163.49(10) . . . . ?
C14 K1 C6 C5 152.77(9) . . . . ?
C11 K1 C6 C5 -142.73(9) . . . . ?
C13 K1 C6 C5 176.19(9) . . . . ?
C6 O4 C7 C8 -163.57(12) . . . . ?
K1 O4 C7 C8 74.31(13) . . . . ?
C36 O5 C8 C7 -174.60(12) . . . . ?
K1 O5 C8 C7 30.15(15) . . . . ?
O4 C7 C8 O5 -68.88(16) . . . . ?
O1Q K1 C11 C16 -6.83(9) . . . . ?
O3 K1 C11 C16 128.32(8) . . . . ?
O4 K1 C11 C16 -128.38(8) . . . . ?
N1S K1 C11 C16 176.35(13) . . . . ?
O2 K1 C11 C16 74.94(8) . . . . ?
O5 K1 C11 C16 -86.83(8) . . . . ?
O1 K1 C11 C16 89.65(9) . . . . ?
C15 K1 C11 C16 -30.07(8) . . . . ?
C14 K1 C11 C16 -62.61(8) . . . . ?
C13 K1 C11 C16 -94.21(9) . . . . ?
O1Q K1 C11 C12 115.59(9) . . . . ?
O3 K1 C11 C12 -109.26(9) . . . . ?
O4 K1 C11 C12 -5.96(10) . . . . ?
N1S K1 C11 C12 -61.22(12) . . . . ?
O2 K1 C11 C12 -162.63(8) . . . . ?
O5 K1 C11 C12 35.60(8) . . . . ?
O1 K1 C11 C12 -147.92(10) . . . . ?
C15 K1 C11 C12 92.36(9) . . . . ?
C16 K1 C11 C12 122.42(13) . . . . ?
C14 K1 C11 C12 59.81(8) . . . . ?
C13 K1 C11 C12 28.21(8) . . . . ?
O1Q K1 C11 C21 -125.49(9) . . . . ?
O3 K1 C11 C21 9.66(12) . . . . ?
O4 K1 C11 C21 112.96(9) . . . . ?
N1S K1 C11 C21 57.70(13) . . . . ?
O2 K1 C11 C21 -43.72(10) . . . . ?
O5 K1 C11 C21 154.51(9) . . . . ?
O1 K1 C11 C21 -29.01(8) . . . . ?
C15 K1 C11 C21 -148.73(12) . . . . ?
C16 K1 C11 C21 -118.66(14) . . . . ?
C14 K1 C11 C21 178.73(11) . . . . ?
C13 K1 C11 C21 147.13(12) . . . . ?
C16 C11 C12 C13 2.2(2) . . . . ?
C21 C11 C12 C13 -177.51(13) . . . . ?
K1 C11 C12 C13 -65.16(12) . . . . ?
C11 C12 C13 C14 -0.9(2) . . . . ?
C11 C12 C13 K1 64.75(12) . . . . ?
O1Q K1 C13 C12 -130.31(9) . . . . ?
O3 K1 C13 C12 86.99(11) . . . . ?
O4 K1 C13 C12 128.17(9) . . . . ?
N1S K1 C13 C12 50.40(14) . . . . ?
O2 K1 C13 C12 -45.65(11) . . . . ?
O5 K1 C13 C12 160.83(10) . . . . ?
O1 K1 C13 C12 -25.67(9) . . . . ?
C15 K1 C13 C12 -94.16(10) . . . . ?
C16 K1 C13 C12 -61.05(9) . . . . ?
C14 K1 C13 C12 -125.88(13) . . . . ?
C11 K1 C13 C12 -28.53(8) . . . . ?
O1Q K1 C13 C14 -4.43(9) . . . . ?
O3 K1 C13 C14 -147.14(9) . . . . ?
O4 K1 C13 C14 -105.95(8) . . . . ?
N1S K1 C13 C14 176.27(14) . . . . ?
O2 K1 C13 C14 80.23(10) . . . . ?
O5 K1 C13 C14 -73.30(8) . . . . ?
O1 K1 C13 C14 100.21(8) . . . . ?
C15 K1 C13 C14 31.71(8) . . . . ?
C16 K1 C13 C14 64.83(8) . . . . ?
C11 K1 C13 C14 97.34(10) . . . . ?
C12 C13 C14 C15 -1.2(2) . . . . ?
K1 C13 C14 C15 -69.93(11) . . . . ?
C12 C13 C14 C31 177.44(13) . . . . ?
K1 C13 C14 C31 108.75(12) . . . . ?
C12 C13 C14 K1 68.69(13) . . . . ?
O1Q K1 C14 C13 175.51(9) . . . . ?
O3 K1 C14 C13 92.52(16) . . . . ?
O4 K1 C14 C13 79.30(9) . . . . ?
N1S K1 C14 C13 -3.67(14) . . . . ?
O2 K1 C14 C13 -123.26(8) . . . . ?
O5 K1 C14 C13 87.51(9) . . . . ?
O1 K1 C14 C13 -79.90(8) . . . . ?
C15 K1 C14 C13 -121.61(13) . . . . ?
C16 K1 C14 C13 -91.60(9) . . . . ?
C11 K1 C14 C13 -59.69(8) . . . . ?
O1Q K1 C14 C15 -62.88(8) . . . . ?
O3 K1 C14 C15 -145.87(13) . . . . ?
O4 K1 C14 C15 -159.09(8) . . . . ?
N1S K1 C14 C15 117.93(14) . . . . ?
O2 K1 C14 C15 -1.66(10) . . . . ?
O5 K1 C14 C15 -150.88(10) . . . . ?
O1 K1 C14 C15 41.71(8) . . . . ?
C16 K1 C14 C15 30.01(8) . . . . ?
C11 K1 C14 C15 61.91(8) . . . . ?
C13 K1 C14 C15 121.61(13) . . . . ?
O1Q K1 C14 C31 55.79(9) . . . . ?
O3 K1 C14 C31 -27.20(19) . . . . ?
O4 K1 C14 C31 -40.42(9) . . . . ?
N1S K1 C14 C31 -123.40(14) . . . . ?
O2 K1 C14 C31 117.01(9) . . . . ?
O5 K1 C14 C31 -32.21(8) . . . . ?
O1 K1 C14 C31 160.38(9) . . . . ?
C15 K1 C14 C31 118.67(13) . . . . ?
C16 K1 C14 C31 148.68(11) . . . . ?
C11 K1 C14 C31 -179.42(11) . . . . ?
C13 K1 C14 C31 -119.72(13) . . . . ?
C13 C14 C15 C16 2.1(2) . . . . ?
C31 C14 C15 C16 -176.61(13) . . . . ?
K1 C14 C15 C16 -71.11(12) . . . . ?
C13 C14 C15 K1 73.18(11) . . . . ?
C31 C14 C15 K1 -105.49(12) . . . . ?
O1Q K1 C15 C16 -125.97(9) . . . . ?
O3 K1 C15 C16 -88.86(16) . . . . ?
O4 K1 C15 C16 149.82(8) . . . . ?
N1S K1 C15 C16 56.39(13) . . . . ?
O2 K1 C15 C16 -57.13(9) . . . . ?
O5 K1 C15 C16 147.15(9) . . . . ?
O1 K1 C15 C16 -12.29(8) . . . . ?
C14 K1 C15 C16 124.16(13) . . . . ?
C11 K1 C15 C16 29.57(8) . . . . ?
C13 K1 C15 C16 93.19(9) . . . . ?
O1Q K1 C15 C14 109.87(9) . . . . ?
O3 K1 C15 C14 146.98(13) . . . . ?
O4 K1 C15 C14 25.66(10) . . . . ?
N1S K1 C15 C14 -67.77(13) . . . . ?
O2 K1 C15 C14 178.71(8) . . . . ?
O5 K1 C15 C14 22.99(8) . . . . ?
O1 K1 C15 C14 -136.45(8) . . . . ?
C16 K1 C15 C14 -124.16(13) . . . . ?
C11 K1 C15 C14 -94.59(9) . . . . ?
C13 K1 C15 C14 -30.97(8) . . . . ?
C14 C15 C16 C11 -0.8(2) . . . . ?
K1 C15 C16 C11 -72.15(12) . . . . ?
C14 C15 C16 K1 71.39(12) . . . . ?
C12 C11 C16 C15 -1.4(2) . . . . ?
C21 C11 C16 C15 178.33(13) . . . . ?
K1 C11 C16 C15 69.51(12) . . . . ?
C12 C11 C16 K1 -70.89(12) . . . . ?
C21 C11 C16 K1 108.83(12) . . . . ?
O1Q K1 C16 C15 48.82(9) . . . . ?
O3 K1 C16 C15 147.77(9) . . . . ?
O4 K1 C16 C15 -46.04(11) . . . . ?
N1S K1 C16 C15 -128.02(12) . . . . ?
O2 K1 C16 C15 127.04(8) . . . . ?
O5 K1 C16 C15 -30.77(8) . . . . ?
O1 K1 C16 C15 164.85(10) . . . . ?
C14 K1 C16 C15 -30.10(8) . . . . ?
C11 K1 C16 C15 -124.52(13) . . . . ?
C13 K1 C16 C15 -62.57(8) . . . . ?
O1Q K1 C16 C11 173.34(9) . . . . ?
O3 K1 C16 C11 -87.71(11) . . . . ?
O4 K1 C16 C11 78.48(10) . . . . ?
N1S K1 C16 C11 -3.50(12) . . . . ?
O2 K1 C16 C11 -108.44(8) . . . . ?
O5 K1 C16 C11 93.75(8) . . . . ?
O1 K1 C16 C11 -70.63(8) . . . . ?
C15 K1 C16 C11 124.52(13) . . . . ?
C14 K1 C16 C11 94.42(9) . . . . ?
C13 K1 C16 C11 61.95(8) . . . . ?
C16 C11 C21 C22 125.66(16) . . . . ?
C12 C11 C21 C22 -54.63(19) . . . . ?
K1 C11 C21 C22 -147.95(12) . . . . ?
C16 C11 C21 C26 -56.58(19) . . . . ?
C12 C11 C21 C26 123.13(15) . . . . ?
K1 C11 C21 C26 29.82(16) . . . . ?
C26 C21 C22 C23 1.3(2) . . . . ?
C11 C21 C22 C23 179.09(15) . . . . ?
C21 C22 C23 C24 -1.3(3) . . . . ?
C22 C23 C24 C25 0.1(3) . . . . ?
C23 C24 C25 C26 0.9(2) . . . . ?
C1 O1 C26 C25 -3.0(2) . . . . ?
K1 O1 C26 C25 141.22(11) . . . . ?
C1 O1 C26 C21 177.94(12) . . . . ?
K1 O1 C26 C21 -37.82(16) . . . . ?
C24 C25 C26 O1 -179.91(14) . . . . ?
C24 C25 C26 C21 -0.9(2) . . . . ?
C22 C21 C26 O1 178.90(13) . . . . ?
C11 C21 C26 O1 1.07(19) . . . . ?
C22 C21 C26 C25 -0.2(2) . . . . ?
C11 C21 C26 C25 -177.99(13) . . . . ?
C13 C14 C31 C32 120.84(15) . . . . ?
C15 C14 C31 C32 -60.52(18) . . . . ?
K1 C14 C31 C32 -146.48(11) . . . . ?
C13 C14 C31 C36 -58.47(18) . . . . ?
C15 C14 C31 C36 120.17(15) . . . . ?
K1 C14 C31 C36 34.21(14) . . . . ?
C36 C31 C32 C33 1.6(2) . . . . ?
C14 C31 C32 C33 -177.74(13) . . . . ?
C31 C32 C33 C34 -0.7(2) . . . . ?
C32 C33 C34 C35 -0.6(2) . . . . ?
C33 C34 C35 C36 0.8(2) . . . . ?
C8 O5 C36 C35 -11.6(2) . . . . ?
K1 O5 C36 C35 140.01(11) . . . . ?
C8 O5 C36 C31 169.62(13) . . . . ?
K1 O5 C36 C31 -38.82(15) . . . . ?
C34 C35 C36 O5 -178.59(13) . . . . ?
C34 C35 C36 C31 0.2(2) . . . . ?
C32 C31 C36 O5 177.52(12) . . . . ?
C14 C31 C36 O5 -3.14(18) . . . . ?
C32 C31 C36 C35 -1.3(2) . . . . ?
C14 C31 C36 C35 177.99(13) . . . . ?
C41A B1 C11A C12A -29.35(18) . . . . ?
C21A B1 C11A C12A -149.84(13) . . . . ?
C31A B1 C11A C12A 89.08(15) . . . . ?
C41A B1 C11A C16A 158.40(12) . . . . ?
C21A B1 C11A C16A 37.91(17) . . . . ?
C31A B1 C11A C16A -83.17(15) . . . . ?
C16A C11A C12A C13A 1.7(2) . . . . ?
B1 C11A C12A C13A -171.03(14) . . . . ?
C11A C12A C13A C14A -0.5(2) . . . . ?
C12A C13A C14A C15A -0.5(2) . . . . ?
C13A C14A C15A C16A 0.3(2) . . . . ?
C14A C15A C16A C11A 1.0(2) . . . . ?
C12A C11A C16A C15A -1.9(2) . . . . ?
B1 C11A C16A C15A 170.91(12) . . . . ?
C41A B1 C21A C26A 95.35(16) . . . . ?
C11A B1 C21A C26A -144.27(14) . . . . ?
C31A B1 C21A C26A -25.45(19) . . . . ?
C41A B1 C21A C22A -82.01(16) . . . . ?
C11A B1 C21A C22A 38.36(18) . . . . ?
C31A B1 C21A C22A 157.18(13) . . . . ?
C26A C21A C22A C23A 1.0(2) . . . . ?
B1 C21A C22A C23A 178.57(14) . . . . ?
C21A C22A C23A C24A 0.2(3) . . . . ?
C22A C23A C24A C25A -1.5(3) . . . . ?
C23A C24A C25A C26A 1.5(3) . . . . ?
C24A C25A C26A C21A -0.3(3) . . . . ?
C22A C21A C26A C25A -0.9(3) . . . . ?
B1 C21A C26A C25A -178.47(17) . . . . ?
C41A B1 C31A C32A 133.74(13) . . . . ?
C11A B1 C31A C32A 15.31(18) . . . . ?
C21A B1 C31A C32A -105.33(14) . . . . ?
C41A B1 C31A C36A -46.66(16) . . . . ?
C11A B1 C31A C36A -165.09(12) . . . . ?
C21A B1 C31A C36A 74.27(16) . . . . ?
C36A C31A C32A C33A -1.97(19) . . . . ?
B1 C31A C32A C33A 177.65(12) . . . . ?
C31A C32A C33A C34A 1.8(2) . . . . ?
C32A C33A C34A C35A -0.3(2) . . . . ?
C33A C34A C35A C36A -0.8(2) . . . . ?
C34A C35A C36A C31A 0.5(2) . . . . ?
C32A C31A C36A C35A 0.8(2) . . . . ?
B1 C31A C36A C35A -178.83(13) . . . . ?
C11A B1 C41A C46A -91.69(15) . . . . ?
C21A B1 C41A C46A 29.30(17) . . . . ?
C31A B1 C41A C46A 151.15(12) . . . . ?
C11A B1 C41A C42A 84.05(15) . . . . ?
C21A B1 C41A C42A -154.96(12) . . . . ?
C31A B1 C41A C42A -33.11(17) . . . . ?
C46A C41A C42A C43A 0.2(2) . . . . ?
B1 C41A C42A C43A -175.84(13) . . . . ?
C41A C42A C43A C44A 1.2(2) . . . . ?
C42A C43A C44A C45A -1.2(2) . . . . ?
C43A C44A C45A C46A 0.0(2) . . . . ?
C44A C45A C46A C41A 1.5(2) . . . . ?
C42A C41A C46A C45A -1.51(19) . . . . ?
B1 C41A C46A C45A 174.50(12) . . . . ?
